data_4086428
loop_
_publ_author_name
'Wright, Luka A.'
'Hope, Eric G.'
'Solan, Gregory A.'
'Cross, Warren B.'
'Singh, Kuldip'

_publ_section_title
;
 Active O,Npy,N-Titanium(IV) Fluoride Precatalysts for Ethylene
 Polymerization: Exploring &#x201C;Fluoride Effects&#x201D; on Polymer
 Properties and Catalytic Performance
;
_journal_issue 9
_journal_name_full Organometallics
_journal_page_first 1183
_journal_paper_doi 10.1021/acs.organomet.5b00900
_journal_volume 35
_journal_year 2016
_chemical_formula_moiety 'C25 H27 F3 N2 O Ti, C H Cl3'
_chemical_formula_sum 'C26 H28 Cl3 F3 N2 O Ti'
_chemical_formula_weight 595.75
_chemical_name_systematic
; 
 ? 
;
_space_group_IT_number 14
_symmetry_cell_setting monoclinic
_symmetry_space_group_name_Hall '-P 2ybc'
_symmetry_space_group_name_H-M 'P 1 21/c 1'
_atom_sites_solution_hydrogens geom
_atom_sites_solution_primary direct
_atom_sites_solution_secondary difmap
_audit_creation_method SHELXL-97
_cell_angle_alpha 90.00
_cell_angle_beta 102.205(6)
_cell_angle_gamma 90.00
_cell_formula_units_Z 4
_cell_length_a 9.450(3)
_cell_length_b 14.409(4)
_cell_length_c 21.120(6)
_cell_measurement_reflns_used 752
_cell_measurement_temperature 150(2)
_cell_measurement_theta_max 23.332
_cell_measurement_theta_min 2.205
_cell_volume 2810.8(14)
_computing_cell_refinement 'Bruker SMART'
_computing_data_collection 'Bruker SMART'
_computing_data_reduction 'Bruker SHELXTL'
_computing_molecular_graphics 'Bruker SHELXTL'
_computing_publication_material 'Bruker SHELXTL'
_computing_structure_refinement 'SHELXL-97 (Sheldrick, 1997)'
_computing_structure_solution 'SHELXS-97 (Sheldrick, 1990)'
_diffrn_ambient_temperature 150(2)
_diffrn_measured_fraction_theta_full 1.000
_diffrn_measured_fraction_theta_max 1.000
_diffrn_measurement_device_type 'Bruker Apex 2000 CCD area detector'
_diffrn_measurement_method 'phi and omega scans'
_diffrn_radiation_monochromator graphite
_diffrn_radiation_source 'fine-focus sealed tube'
_diffrn_radiation_type MoK\a
_diffrn_radiation_wavelength 0.71073
_diffrn_reflns_av_R_equivalents 0.1137
_diffrn_reflns_av_sigmaI/netI 0.1193
_diffrn_reflns_limit_h_max 11
_diffrn_reflns_limit_h_min -11
_diffrn_reflns_limit_k_max 17
_diffrn_reflns_limit_k_min -17
_diffrn_reflns_limit_l_max 26
_diffrn_reflns_limit_l_min -25
_diffrn_reflns_number 21750
_diffrn_reflns_theta_full 26.00
_diffrn_reflns_theta_max 26.00
_diffrn_reflns_theta_min 1.72
_exptl_absorpt_coefficient_mu 0.631
_exptl_absorpt_correction_T_max 0.831
_exptl_absorpt_correction_T_min 0.631
_exptl_absorpt_correction_type empirical
_exptl_absorpt_process_details
;
absorption correction based on 3972 reflections(SADABS);Rint 0.0959 before
correction and 0.0481 after.
;
_exptl_crystal_colour yellow
_exptl_crystal_density_diffrn 1.408
_exptl_crystal_density_method 'not measured'
_exptl_crystal_description needle
_exptl_crystal_F_000 1224
_exptl_crystal_size_max 0.44
_exptl_crystal_size_mid 0.13
_exptl_crystal_size_min 0.10
_refine_diff_density_max 0.678
_refine_diff_density_min -0.873
_refine_diff_density_rms 0.087
_refine_ls_extinction_method none
_refine_ls_goodness_of_fit_ref 0.943
_refine_ls_hydrogen_treatment constr
_refine_ls_matrix_type full
_refine_ls_number_parameters 339
_refine_ls_number_reflns 5528
_refine_ls_number_restraints 0
_refine_ls_restrained_S_all 0.943
_refine_ls_R_factor_all 0.1311
_refine_ls_R_factor_gt 0.0753
_refine_ls_shift/su_max 0.000
_refine_ls_shift/su_mean 0.000
_refine_ls_structure_factor_coef Fsqd
_refine_ls_weighting_details 'calc w=1/[\s^2^(Fo^2^)+(0.0929P)^2^+0.0000P] where P=(Fo^2^+2Fc^2^)/3'
_refine_ls_weighting_scheme calc
_refine_ls_wR_factor_gt 0.1741
_refine_ls_wR_factor_ref 0.1993
_reflns_number_gt 3080
_reflns_number_total 5528
_reflns_threshold_expression >2sigma(I)
_cod_data_source_file om5b00900_si_003.cif
_cod_data_source_block 14018
_cod_depositor_comments
;
The following automatic conversions were performed:

'_symmetry_cell_setting' value 'Monoclinic' changed to 'monoclinic'
according to
/usr/data/users/saulius/crontab/automatic-downloads/rss-feeds/ACS/lib/dictionaries/cif_core.dic
dictionary named 'cif_core.dic' version 2.4.2 from 2011-04-26.

Automatic conversion script
Id: cif_fix_values 4268 2015-11-12 08:31:59Z antanas 

 Adding full bibliography for 4086427--4086430.cif.
;
_cod_original_cell_volume 2810.8(13)
_cod_original_sg_symbol_H-M P2(1)/c
_cod_database_code 4086428

loop_
_symmetry_equiv_pos_as_xyz
'x, y, z'
'-x, y+1/2, -z+1/2'
'-x, -y, -z'
'x, -y-1/2, z-1/2'

loop_
_atom_site_label
_atom_site_type_symbol
_atom_site_fract_x
_atom_site_fract_y
_atom_site_fract_z
_atom_site_U_iso_or_equiv
_atom_site_adp_type
_atom_site_occupancy
_atom_site_symmetry_multiplicity
_atom_site_calc_flag
_atom_site_refinement_flags
_atom_site_disorder_assembly
_atom_site_disorder_group
Ti1 Ti 0.39436(8) 0.90840(5) 0.83183(4) 0.0291(2) Uani 1 1 d . . .
F1 F 0.3762(3) 0.98579(17) 0.76055(12) 0.0405(7) Uani 1 1 d . . .
F2 F 0.2043(3) 0.91226(18) 0.83244(13) 0.0444(7) Uani 1 1 d . . .
F3 F 0.4319(3) 0.81235(17) 0.89075(11) 0.0372(7) Uani 1 1 d . . .
O1 O 0.4788(3) 0.9944(2) 0.88929(15) 0.0389(8) Uani 1 1 d . . .
N1 N 0.6193(4) 0.8837(2) 0.81899(16) 0.0248(8) Uani 1 1 d . . .
N2 N 0.3790(4) 0.7953(2) 0.76159(16) 0.0253(8) Uani 1 1 d . . .
C1 C 0.6086(5) 1.0263(3) 0.9190(2) 0.0300(10) Uani 1 1 d . . .
C2 C 0.6126(5) 1.0877(3) 0.9698(2) 0.0372(11) Uani 1 1 d . . .
H2 H 0.5254 1.1033 0.9829 0.045 Uiso 1 1 calc R . .
C3 C 0.7415(6) 1.1265(3) 1.0016(2) 0.0466(14) Uani 1 1 d . . .
H3 H 0.7438 1.1681 1.0367 0.056 Uiso 1 1 calc R . .
C4 C 0.8665(6) 1.1040(4) 0.9817(2) 0.0512(14) Uani 1 1 d . . .
H4 H 0.9555 1.1321 1.0020 0.061 Uiso 1 1 calc R . .
C5 C 0.8638(5) 1.0418(3) 0.9330(2) 0.0421(12) Uani 1 1 d . . .
H5 H 0.9523 1.0267 0.9208 0.051 Uiso 1 1 calc R . .
C6 C 0.7362(5) 0.9989(3) 0.8999(2) 0.0280(10) Uani 1 1 d . . .
C7 C 0.7415(5) 0.9275(3) 0.8502(2) 0.0283(10) Uani 1 1 d . . .
C8 C 0.8730(5) 0.9037(3) 0.8346(2) 0.0368(11) Uani 1 1 d . . .
H8 H 0.9584 0.9352 0.8556 0.044 Uiso 1 1 calc R . .
C9 C 0.8827(5) 0.8368(3) 0.7902(2) 0.0434(13) Uani 1 1 d . . .
H9 H 0.9734 0.8216 0.7802 0.052 Uiso 1 1 calc R . .
C10 C 0.7595(5) 0.7920(3) 0.7602(2) 0.0376(12) Uani 1 1 d . . .
H10 H 0.7636 0.7442 0.7297 0.045 Uiso 1 1 calc R . .
C11 C 0.6302(5) 0.8163(3) 0.7746(2) 0.0281(10) Uani 1 1 d . . .
C12 C 0.4935(5) 0.7689(3) 0.7438(2) 0.0278(10) Uani 1 1 d . . .
C13 C 0.4984(5) 0.6950(3) 0.6946(2) 0.0403(12) Uani 1 1 d . . .
H13A H 0.3999 0.6736 0.6763 0.061 Uiso 1 1 calc R . .
H13B H 0.5569 0.6428 0.7153 0.061 Uiso 1 1 calc R . .
H13C H 0.5416 0.7203 0.6600 0.061 Uiso 1 1 calc R . .
C14 C 0.2423(5) 0.7495(3) 0.7344(2) 0.0303(10) Uani 1 1 d . . .
C15 C 0.2025(5) 0.6706(3) 0.7657(2) 0.0379(12) Uani 1 1 d . . .
C16 C 0.0733(6) 0.6291(4) 0.7375(3) 0.0473(14) Uani 1 1 d . . .
H16 H 0.0433 0.5756 0.7575 0.057 Uiso 1 1 calc R . .
C17 C -0.0122(6) 0.6615(4) 0.6827(3) 0.0546(16) Uani 1 1 d . . .
H17 H -0.0994 0.6298 0.6643 0.066 Uiso 1 1 calc R . .
C18 C 0.0254(5) 0.7392(4) 0.6533(3) 0.0485(14) Uani 1 1 d . . .
H18 H -0.0375 0.7619 0.6153 0.058 Uiso 1 1 calc R . .
C19 C 0.1540(5) 0.7858(3) 0.6779(2) 0.0370(12) Uani 1 1 d . . .
C20 C 0.2954(6) 0.6320(3) 0.8274(2) 0.0430(13) Uani 1 1 d . . .
H20 H 0.3857 0.6702 0.8382 0.052 Uiso 1 1 calc R . .
C21 C 0.3402(7) 0.5306(3) 0.8190(3) 0.0643(17) Uani 1 1 d . . .
H21A H 0.2546 0.4905 0.8133 0.096 Uiso 1 1 calc R . .
H21B H 0.4110 0.5110 0.8576 0.096 Uiso 1 1 calc R . .
H21C H 0.3835 0.5257 0.7809 0.096 Uiso 1 1 calc R . .
C22 C 0.2180(7) 0.6404(4) 0.8837(3) 0.0686(18) Uani 1 1 d . . .
H22A H 0.1858 0.7046 0.8867 0.103 Uiso 1 1 calc R . .
H22B H 0.2845 0.6231 0.9241 0.103 Uiso 1 1 calc R . .
H22C H 0.1339 0.5990 0.8762 0.103 Uiso 1 1 calc R . .
C23 C 0.1941(5) 0.8721(3) 0.6439(2) 0.0417(12) Uani 1 1 d . . .
H23 H 0.2913 0.8935 0.6679 0.050 Uiso 1 1 calc R . .
C24 C 0.0852(6) 0.9494(4) 0.6473(3) 0.0761(19) Uani 1 1 d . . .
H24A H -0.0105 0.9312 0.6225 0.114 Uiso 1 1 calc R . .
H24B H 0.1161 1.0065 0.6289 0.114 Uiso 1 1 calc R . .
H24C H 0.0801 0.9602 0.6926 0.114 Uiso 1 1 calc R . .
C25 C 0.2045(7) 0.8535(4) 0.5739(3) 0.0734(19) Uani 1 1 d . . .
H25A H 0.2753 0.8041 0.5729 0.110 Uiso 1 1 calc R . .
H25B H 0.2353 0.9102 0.5550 0.110 Uiso 1 1 calc R . .
H25C H 0.1096 0.8342 0.5489 0.110 Uiso 1 1 calc R . .
C26 C 0.6530(8) 0.7079(6) 0.9786(4) 0.115(3) Uani 1 1 d . . .
H26 H 0.5575 0.7195 0.9487 0.138 Uiso 1 1 calc R A 1
Cl1 Cl 0.7459(2) 0.8095(2) 1.00997(14) 0.1569(13) Uani 1 1 d . B .
Cl2A Cl 0.8026(9) 0.6933(6) 0.9379(4) 0.151(3) Uani 0.45 1 d P B 1
Cl2B Cl 0.7041(7) 0.6391(5) 0.9147(4) 0.183(3) Uani 0.55 1 d P B 2
Cl3 Cl 0.6453(3) 0.6333(2) 1.03957(15) 0.1807(15) Uani 1 1 d . B .

loop_
_atom_site_aniso_label
_atom_site_aniso_U_11
_atom_site_aniso_U_22
_atom_site_aniso_U_33
_atom_site_aniso_U_23
_atom_site_aniso_U_13
_atom_site_aniso_U_12
Ti1 0.0241(5) 0.0305(5) 0.0346(5) -0.0070(4) 0.0107(3) -0.0006(4)
F1 0.0425(17) 0.0369(15) 0.0421(15) -0.0047(12) 0.0092(13) -0.0081(12)
F2 0.0212(14) 0.0567(18) 0.0580(18) -0.0166(14) 0.0145(12) -0.0023(12)
F3 0.0384(16) 0.0425(15) 0.0329(15) -0.0006(12) 0.0126(12) -0.0070(12)
O1 0.0268(18) 0.044(2) 0.048(2) -0.0161(16) 0.0127(15) -0.0058(15)
N1 0.027(2) 0.0218(18) 0.028(2) -0.0018(15) 0.0099(16) -0.0046(15)
N2 0.026(2) 0.0221(18) 0.030(2) 0.0002(15) 0.0101(16) 0.0007(15)
C1 0.033(3) 0.028(2) 0.030(2) 0.0026(19) 0.007(2) -0.006(2)
C2 0.043(3) 0.039(3) 0.034(3) -0.009(2) 0.017(2) -0.014(2)
C3 0.061(4) 0.048(3) 0.034(3) -0.014(2) 0.018(3) -0.019(3)
C4 0.045(3) 0.060(4) 0.051(3) -0.017(3) 0.016(3) -0.029(3)
C5 0.035(3) 0.053(3) 0.043(3) -0.008(3) 0.016(2) -0.013(2)
C6 0.029(3) 0.028(2) 0.026(2) 0.0004(19) 0.0046(19) -0.0047(19)
C7 0.029(3) 0.028(2) 0.027(2) 0.0063(19) 0.004(2) -0.0020(19)
C8 0.022(3) 0.041(3) 0.049(3) -0.003(2) 0.011(2) -0.006(2)
C9 0.027(3) 0.050(3) 0.058(3) -0.005(3) 0.018(2) 0.005(2)
C10 0.025(3) 0.040(3) 0.051(3) -0.011(2) 0.014(2) 0.002(2)
C11 0.027(3) 0.026(2) 0.031(2) -0.0014(19) 0.0061(19) -0.0015(19)
C12 0.028(3) 0.024(2) 0.034(3) 0.0003(19) 0.012(2) -0.0029(19)
C13 0.033(3) 0.040(3) 0.052(3) -0.015(2) 0.018(2) -0.004(2)
C14 0.027(3) 0.029(2) 0.041(3) -0.012(2) 0.020(2) -0.005(2)
C15 0.044(3) 0.031(3) 0.047(3) -0.016(2) 0.028(3) -0.010(2)
C16 0.045(3) 0.047(3) 0.059(4) -0.021(3) 0.033(3) -0.016(3)
C17 0.033(3) 0.061(4) 0.076(4) -0.039(3) 0.025(3) -0.018(3)
C18 0.025(3) 0.068(4) 0.052(3) -0.027(3) 0.007(2) 0.004(3)
C19 0.031(3) 0.040(3) 0.041(3) -0.010(2) 0.012(2) 0.005(2)
C20 0.065(4) 0.030(3) 0.041(3) -0.004(2) 0.025(3) -0.014(2)
C21 0.111(5) 0.035(3) 0.051(3) 0.002(3) 0.026(3) -0.012(3)
C22 0.104(5) 0.064(4) 0.047(3) -0.012(3) 0.036(3) -0.028(4)
C23 0.039(3) 0.049(3) 0.036(3) -0.004(2) 0.005(2) 0.008(2)
C24 0.074(5) 0.062(4) 0.093(5) 0.007(4) 0.019(4) 0.029(4)
C25 0.090(5) 0.079(5) 0.051(4) -0.003(3) 0.013(3) -0.002(4)
C26 0.067(5) 0.129(7) 0.143(8) 0.068(6) 0.010(5) 0.014(5)
Cl1 0.0671(14) 0.183(3) 0.198(3) 0.118(2) -0.0233(16) -0.0180(15)
Cl2A 0.140(6) 0.163(7) 0.174(7) 0.071(6) 0.087(6) 0.065(5)
Cl2B 0.142(6) 0.169(6) 0.264(8) 0.051(6) 0.100(6) 0.093(5)
Cl3 0.120(2) 0.186(3) 0.224(3) 0.146(3) 0.010(2) -0.0154(19)

loop_
_atom_type_symbol
_atom_type_description
_atom_type_scat_dispersion_real
_atom_type_scat_dispersion_imag
_atom_type_scat_source
C C 0.0033 0.0016 'International Tables Vol C Tables 4.2.6.8 and 6.1.1.4'
H H 0.0000 0.0000 'International Tables Vol C Tables 4.2.6.8 and 6.1.1.4'
N N 0.0061 0.0033 'International Tables Vol C Tables 4.2.6.8 and 6.1.1.4'
O O 0.0106 0.0060 'International Tables Vol C Tables 4.2.6.8 and 6.1.1.4'
F F 0.0171 0.0103 'International Tables Vol C Tables 4.2.6.8 and 6.1.1.4'
Ti Ti 0.2776 0.4457 'International Tables Vol C Tables 4.2.6.8 and 6.1.1.4'
Cl Cl 0.1484 0.1585 'International Tables Vol C Tables 4.2.6.8 and 6.1.1.4'

loop_
_geom_angle_atom_site_label_1
_geom_angle_atom_site_label_2
_geom_angle_atom_site_label_3
_geom_angle
O1 Ti1 F2 105.96(12)
O1 Ti1 F3 93.85(13)
F2 Ti1 F3 93.91(12)
O1 Ti1 F1 94.90(13)
F2 Ti1 F1 93.77(12)
F3 Ti1 F1 166.32(12)
O1 Ti1 N2 157.98(13)
F2 Ti1 N2 95.99(12)
F3 Ti1 N2 82.77(12)
F1 Ti1 N2 85.18(12)
O1 Ti1 N1 83.88(13)
F2 Ti1 N1 170.15(12)
F3 Ti1 N1 84.84(12)
F1 Ti1 N1 85.65(12)
N2 Ti1 N1 74.15(12)
C1 O1 Ti1 141.9(3)
C7 N1 C11 118.8(4)
C7 N1 Ti1 127.1(3)
C11 N1 Ti1 114.1(3)
C12 N2 C14 119.1(3)
C12 N2 Ti1 118.8(3)
C14 N2 Ti1 122.1(3)
O1 C1 C2 117.2(4)
O1 C1 C6 121.7(4)
C2 C1 C6 121.1(4)
C3 C2 C1 120.9(5)
C3 C2 H2 119.6
C1 C2 H2 119.6
C4 C3 C2 118.9(5)
C4 C3 H3 120.5
C2 C3 H3 120.6
C5 C4 C3 120.5(5)
C5 C4 H4 119.8
C3 C4 H4 119.8
C4 C5 C6 122.9(5)
C4 C5 H5 118.5
C6 C5 H5 118.5
C5 C6 C1 115.6(4)
C5 C6 C7 120.4(4)
C1 C6 C7 124.0(4)
N1 C7 C8 118.8(4)
N1 C7 C6 121.0(4)
C8 C7 C6 120.3(4)
C9 C8 C7 122.0(4)
C9 C8 H8 119.0
C7 C8 H8 119.0
C8 C9 C10 118.6(4)
C8 C9 H9 120.7
C10 C9 H9 120.7
C9 C10 C11 119.5(4)
C9 C10 H10 120.3
C11 C10 H10 120.3
C10 C11 N1 122.3(4)
C10 C11 C12 121.4(4)
N1 C11 C12 116.3(4)
N2 C12 C11 116.6(4)
N2 C12 C13 124.7(4)
C11 C12 C13 118.7(4)
C12 C13 H13A 109.5
C12 C13 H13B 109.5
H13A C13 H13B 109.5
C12 C13 H13C 109.5
H13A C13 H13C 109.5
H13B C13 H13C 109.5
C19 C14 C15 122.1(4)
C19 C14 N2 119.0(4)
C15 C14 N2 118.9(4)
C16 C15 C14 116.7(5)
C16 C15 C20 120.8(4)
C14 C15 C20 122.5(4)
C17 C16 C15 122.4(5)
C17 C16 H16 118.8
C15 C16 H16 118.8
C16 C17 C18 120.6(5)
C16 C17 H17 119.7
C18 C17 H17 119.7
C17 C18 C19 121.2(5)
C17 C18 H18 119.4
C19 C18 H18 119.4
C18 C19 C14 117.0(5)
C18 C19 C23 120.2(5)
C14 C19 C23 122.8(4)
C15 C20 C22 110.7(4)
C15 C20 C21 111.9(4)
C22 C20 C21 110.6(4)
C15 C20 H20 107.8
C22 C20 H20 107.8
C21 C20 H20 107.8
C20 C21 H21A 109.5
C20 C21 H21B 109.5
H21A C21 H21B 109.5
C20 C21 H21C 109.5
H21A C21 H21C 109.5
H21B C21 H21C 109.5
C20 C22 H22A 109.5
C20 C22 H22B 109.5
H22A C22 H22B 109.5
C20 C22 H22C 109.5
H22A C22 H22C 109.5
H22B C22 H22C 109.5
C19 C23 C25 112.7(4)
C19 C23 C24 109.6(4)
C25 C23 C24 110.8(5)
C19 C23 H23 107.8
C25 C23 H23 107.8
C24 C23 H23 107.8
C23 C24 H24A 109.5
C23 C24 H24B 109.5
H24A C24 H24B 109.5
C23 C24 H24C 109.5
H24A C24 H24C 109.5
H24B C24 H24C 109.5
C23 C25 H25A 109.5
C23 C25 H25B 109.5
H25A C25 H25B 109.5
C23 C25 H25C 109.5
H25A C25 H25C 109.5
H25B C25 H25C 109.5
Cl3 C26 Cl1 109.9(5)
Cl3 C26 Cl2A 116.7(5)
Cl1 C26 Cl2A 84.1(5)
Cl3 C26 Cl2B 106.2(5)
Cl1 C26 Cl2B 122.8(5)
Cl3 C26 H26 114.2
Cl1 C26 H26 114.2
Cl2A C26 H26 114.2
Cl2B C26 H26 88.2

loop_
_geom_bond_atom_site_label_1
_geom_bond_atom_site_label_2
_geom_bond_distance
Ti1 O1 1.798(3)
Ti1 F2 1.800(3)
Ti1 F3 1.845(3)
Ti1 F1 1.852(3)
Ti1 N2 2.188(3)
Ti1 N1 2.228(3)
O1 C1 1.336(5)
N1 C7 1.357(5)
N1 C11 1.369(5)
N2 C12 1.277(5)
N2 C14 1.456(5)
C1 C2 1.384(6)
C1 C6 1.407(6)
C2 C3 1.379(6)
C2 H2 0.9500
C3 C4 1.374(7)
C3 H3 0.9500
C4 C5 1.360(6)
C4 H4 0.9500
C5 C6 1.402(6)
C5 H5 0.9500
C6 C7 1.479(6)
C7 C8 1.394(6)
C8 C9 1.362(6)
C8 H8 0.9500
C9 C10 1.365(6)
C9 H9 0.9500
C10 C11 1.365(6)
C10 H10 0.9500
C11 C12 1.484(6)
C12 C13 1.495(6)
C13 H13A 0.9800
C13 H13B 0.9800
C13 H13C 0.9800
C14 C19 1.404(6)
C14 C15 1.406(6)
C15 C16 1.376(6)
C15 C20 1.515(7)
C16 C17 1.348(7)
C16 H16 0.9500
C17 C18 1.363(7)
C17 H17 0.9500
C18 C19 1.390(6)
C18 H18 0.9500
C19 C23 1.524(7)
C20 C22 1.526(7)
C20 C21 1.543(7)
C20 H20 1.0000
C21 H21A 0.9800
C21 H21B 0.9800
C21 H21C 0.9800
C22 H22A 0.9800
C22 H22B 0.9800
C22 H22C 0.9800
C23 C25 1.525(7)
C23 C24 1.529(7)
C23 H23 1.0000
C24 H24A 0.9800
C24 H24B 0.9800
C24 H24C 0.9800
C25 H25A 0.9800
C25 H25B 0.9800
C25 H25C 0.9800
C26 Cl3 1.691(7)
C26 Cl1 1.763(9)
C26 Cl2A 1.815(11)
C26 Cl2B 1.821(11)
C26 H26 1.0000

loop_
_geom_torsion_atom_site_label_1
_geom_torsion_atom_site_label_2
_geom_torsion_atom_site_label_3
_geom_torsion_atom_site_label_4
_geom_torsion
F2 Ti1 O1 C1 172.2(4)
F3 Ti1 O1 C1 77.0(5)
F1 Ti1 O1 C1 -92.5(5)
N2 Ti1 O1 C1 -3.2(7)
N1 Ti1 O1 C1 -7.4(4)
O1 Ti1 N1 C7 0.6(3)
F3 Ti1 N1 C7 -93.8(3)
F1 Ti1 N1 C7 96.0(3)
N2 Ti1 N1 C7 -177.7(3)
O1 Ti1 N1 C11 -179.7(3)
F3 Ti1 N1 C11 85.9(3)
F1 Ti1 N1 C11 -84.3(3)
N2 Ti1 N1 C11 2.0(3)
O1 Ti1 N2 C12 -6.5(6)
F2 Ti1 N2 C12 178.0(3)
F3 Ti1 N2 C12 -88.8(3)
F1 Ti1 N2 C12 84.7(3)
N1 Ti1 N2 C12 -2.2(3)
O1 Ti1 N2 C14 173.8(4)
F2 Ti1 N2 C14 -1.8(3)
F3 Ti1 N2 C14 91.4(3)
F1 Ti1 N2 C14 -95.1(3)
N1 Ti1 N2 C14 178.1(3)
Ti1 O1 C1 C2 -169.1(3)
Ti1 O1 C1 C6 10.9(7)
O1 C1 C2 C3 -177.6(4)
C6 C1 C2 C3 2.4(7)
C1 C2 C3 C4 0.7(7)
C2 C3 C4 C5 -2.4(8)
C3 C4 C5 C6 1.2(8)
C4 C5 C6 C1 1.8(7)
C4 C5 C6 C7 -176.2(4)
O1 C1 C6 C5 176.5(4)
C2 C1 C6 C5 -3.5(6)
O1 C1 C6 C7 -5.6(6)
C2 C1 C6 C7 174.3(4)
C11 N1 C7 C8 1.6(6)
Ti1 N1 C7 C8 -178.7(3)
C11 N1 C7 C6 -178.2(4)
Ti1 N1 C7 C6 1.4(5)
C5 C6 C7 N1 178.3(4)
C1 C6 C7 N1 0.5(6)
C5 C6 C7 C8 -1.5(6)
C1 C6 C7 C8 -179.3(4)
N1 C7 C8 C9 -1.4(7)
C6 C7 C8 C9 178.4(4)
C7 C8 C9 C10 0.0(7)
C8 C9 C10 C11 1.2(7)
C9 C10 C11 N1 -1.0(7)
C9 C10 C11 C12 -179.4(4)
C7 N1 C11 C10 -0.5(6)
Ti1 N1 C11 C10 179.8(3)
C7 N1 C11 C12 178.0(3)
Ti1 N1 C11 C12 -1.7(4)
C14 N2 C12 C11 -178.3(4)
Ti1 N2 C12 C11 2.0(5)
C14 N2 C12 C13 2.0(6)
Ti1 N2 C12 C13 -177.8(3)
C10 C11 C12 N2 178.4(4)
N1 C11 C12 N2 -0.1(6)
C10 C11 C12 C13 -1.8(6)
N1 C11 C12 C13 179.6(4)
C12 N2 C14 C19 -91.0(5)
Ti1 N2 C14 C19 88.8(4)
C12 N2 C14 C15 89.3(5)
Ti1 N2 C14 C15 -91.0(4)
C19 C14 C15 C16 1.2(6)
N2 C14 C15 C16 -179.0(4)
C19 C14 C15 C20 -178.8(4)
N2 C14 C15 C20 1.0(6)
C14 C15 C16 C17 0.0(7)
C20 C15 C16 C17 180.0(4)
C15 C16 C17 C18 -1.5(8)
C16 C17 C18 C19 1.7(8)
C17 C18 C19 C14 -0.5(7)
C17 C18 C19 C23 179.5(4)
C15 C14 C19 C18 -1.0(6)
N2 C14 C19 C18 179.3(4)
C15 C14 C19 C23 179.0(4)
N2 C14 C19 C23 -0.7(6)
C16 C15 C20 C22 -65.1(6)
C14 C15 C20 C22 114.8(5)
C16 C15 C20 C21 58.8(6)
C14 C15 C20 C21 -121.2(5)
C18 C19 C23 C25 -58.9(6)
C14 C19 C23 C25 121.1(5)
C18 C19 C23 C24 65.0(6)
C14 C19 C23 C24 -115.0(5)
